data_2011695
loop_
_publ_author_name
'Freire, Eleonora '
'Baggio, Sergio'
'Baggio, Ricardo'
'Mombr\'u, Alvaro'

_publ_section_title
;<i>catena</i>-Poly[[diaqua(1,10-phenanthroline-<i>N</i>,<i>N</i>')manganese(II)]-\m-(thiosulfato-<i>O</i>:<i>S</i>)]
 and
 bis(2,2'-bipyridyl-<i>N</i>,<i>N</i>')(tetrathionato-<i>O</i>,<i>O</i>')manganese(II)
;
_journal_issue 1
_journal_name_full 'Acta Crystallographica Section C'
_journal_page_first 14
_journal_page_last 17
_journal_paper_doi 10.1107/S0108270100013585
_journal_volume 57
_journal_year 2001
_chemical_formula_iupac '[Mn(S4 O6 )(C10 H8 N2)2 ]'
_chemical_formula_moiety 'C20 H16 Mn N4 O6 S4 '
_chemical_formula_sum 'C20 H16 Mn N4 O6 S4'
_chemical_formula_weight 591.55
_chemical_name_systematic
;
Bis(2,2'-bipyridyl-N,N') manganese(II) tetrathionate O,O'
;
_space_group_IT_number 60
_symmetry_cell_setting orthorhombic
_symmetry_space_group_name_Hall '-P 2n 2ab'
_symmetry_space_group_name_H-M 'P b c n'
_audit_creation_method SHELXL-97
_cell_angle_alpha 90.00
_cell_angle_beta 90.00
_cell_angle_gamma 90.00
_cell_formula_units_Z 4
_cell_length_a 15.330(3)
_cell_length_b 9.889(2)
_cell_length_c 16.061(3)
_cell_measurement_reflns_used 25
_cell_measurement_temperature 293(2)
_cell_measurement_theta_max 15
_cell_measurement_theta_min 7.5
_cell_volume 2434.8(8)
_computing_cell_refinement 'MSC/AFC Diffractometer Control Software'
_computing_data_collection
;
MSC/AFC Diffractometer Control Software (Molecular Structure
Corporation, 1988)
;
_computing_data_reduction 'MSC/AFC Diffractometer Control Software'
_computing_molecular_graphics 'XP in SHELXTL/PC (Sheldrick, 1994)'
_computing_publication_material
;
PARST (Nardelli, 1983) and CSD (Allen & Kennard, 1993)
;
_computing_structure_refinement 'SHELXL97 (Sheldrick, 1997)'
_computing_structure_solution 'SHELXS97 (Sheldrick, 1997)'
_diffrn_ambient_temperature 293(2)
_diffrn_measured_fraction_theta_full .888
_diffrn_measured_fraction_theta_max .888
_diffrn_measurement_device 'Rigaku AFC7S Difractometer'
_diffrn_measurement_method \w/2\q
_diffrn_radiation_monochromator graphite
_diffrn_radiation_source 'fine-focus sealed tube'
_diffrn_radiation_type MoK\a
_diffrn_radiation_wavelength .71073
_diffrn_reflns_av_R_equivalents .062
_diffrn_reflns_av_sigmaI/netI .057
_diffrn_reflns_limit_h_max 19
_diffrn_reflns_limit_h_min 0
_diffrn_reflns_limit_k_max 12
_diffrn_reflns_limit_k_min 0
_diffrn_reflns_limit_l_max 20
_diffrn_reflns_limit_l_min 0
_diffrn_reflns_number 3002
_diffrn_reflns_theta_full 27.51
_diffrn_reflns_theta_max 27.51
_diffrn_reflns_theta_min 2.45
_diffrn_standards_decay_% <3
_diffrn_standards_interval_count 150
_diffrn_standards_number 3
_exptl_absorpt_coefficient_mu .930
_exptl_absorpt_correction_T_max .80
_exptl_absorpt_correction_T_min .75
_exptl_absorpt_correction_type psi-scan
_exptl_absorpt_process_details
;(MSC/AFC Diffractometer Control Software; Molecular Structure Corporation,
 1988)
;
_exptl_crystal_colour 'pale yellow'
_exptl_crystal_density_diffrn 1.614
_exptl_crystal_density_method 'not measured'
_exptl_crystal_description 'irregular blocks'
_exptl_crystal_F_000 1204
_exptl_crystal_size_max .26
_exptl_crystal_size_mid .24
_exptl_crystal_size_min .24
_refine_diff_density_max .594
_refine_diff_density_min -.418
_refine_ls_extinction_method none
_refine_ls_goodness_of_fit_ref 1.014
_refine_ls_hydrogen_treatment constr
_refine_ls_matrix_type full
_refine_ls_number_parameters 159
_refine_ls_number_reflns 2804
_refine_ls_number_restraints 0
_refine_ls_restrained_S_all 1.014
_refine_ls_R_factor_all .145
_refine_ls_R_factor_gt .052
_refine_ls_shift/su_max <0.01
_refine_ls_shift/su_mean <0.01
_refine_ls_structure_factor_coef Fsqd
_refine_ls_weighting_details ' w = 1/[\s^2^(Fo^2^)+(0.093P)^2^] where P=(Fo^2^+2Fc^2^)/3'
_refine_ls_weighting_scheme calc
_refine_ls_wR_factor_ref .183
_reflns_number_gt 1247
_reflns_number_total 2804
_reflns_threshold_expression I>2\s(I)
_cod_data_source_file da1146.cif
_cod_data_source_block II
_cod_depositor_comments
;
The following automatic conversions were performed:
'_geom_bond_publ_flag' value 'Y' changed to 'y' according to
'/home/saulius/struct/CIF-dictionaries/cif_core.dic' dictionary named
'cif_core.dic' version 2.4.1 from 2010-06-29 (11 times).

Automatic conversion script
Id: cif_fix_enum 1527 2010-12-29 10:47:43Z saulius 

The following automatic conversions were performed:

'_geom_bond_publ_flag' value 'Y' changed to 'y' according to
/home/saulius/struct/CIF-dictionaries/cif_core.dic dictionary named
'cif_core.dic' version 2.4.1 from 2010-06-29 (11 times).

Automatic conversion script
Id: cif_fix_values 1715 2011-07-08 13:25:40Z adriana 
;
_cod_original_formula_sum 'C20 H16 Mn N4 O6 S4 '
_cod_database_code 2011695

loop_
_symmetry_equiv_pos_as_xyz
'x, y, z'
'-x+1/2, -y+1/2, z+1/2'
'-x, y, -z+1/2'
'x+1/2, -y+1/2, -z'
'-x, -y, -z'
'x-1/2, y-1/2, -z-1/2'
'x, -y, z-1/2'
'-x-1/2, y-1/2, z'

loop_
_atom_site_label
_atom_site_fract_x
_atom_site_fract_y
_atom_site_fract_z
_atom_site_U_iso_or_equiv
_atom_site_adp_type
_atom_site_calc_flag
_atom_site_refinement_flags
_atom_site_occupancy
_atom_site_disorder_assembly
_atom_site_disorder_group
_atom_site_type_symbol
Mn .0000 .40428(9) .2500 .0598(3) Uani d S 1 . . Mn
S1 .10064(9) .12080(14) .33961(9) .0864(5) Uani d . 1 . . S
S2 .00014(16) -.0136(3) .31111(16) .1783(13) Uani d . 1 . . S
O1 .0691(2) .2570(3) .3199(2) .0930(11) Uani d . 1 . . O
O2 .1094(3) .0980(4) .4271(3) .1388(18) Uani d . 1 . . O
O3 .1735(3) .0825(5) .2949(4) .1474(19) Uani d . 1 . . O
N1 .0433(3) .5616(4) .3422(2) .0657(10) Uani d . 1 . . N
N2 -.1112(2) .4420(4) .3384(2) .0719(10) Uani d . 1 . . N
C1 .1226(3) .6193(5) .3435(3) .0794(13) Uani d . 1 . . C
H1A .1636 .5906 .3046 .095 Uiso calc R 1 . . H
C2 .1467(5) .7179(6) .3990(4) .1019(18) Uani d . 1 . . C
H2A .2021 .7563 .3970 .122 Uiso calc R 1 . . H
C3 .0878(6) .7575(6) .4565(4) .129(3) Uani d . 1 . . C
H3A .1020 .8252 .4943 .155 Uiso calc R 1 . . H
C4 .0069(5) .6979(5) .4591(3) .104(2) Uani d . 1 . . C
H4A -.0332 .7223 .4999 .125 Uiso calc R 1 . . H
C5 -.0141(3) .6001(4) .3995(3) .0724(13) Uani d . 1 . . C
C6 -.1002(3) .5338(5) .3974(3) .0748(14) Uani d . 1 . . C
C7 -.1648(5) .5596(6) .4553(4) .120(2) Uani d . 1 . . C
H7A -.1551 .6216 .4979 .144 Uiso calc R 1 . . H
C8 -.2431(5) .4939(9) .4499(7) .146(4) Uani d . 1 . . C
H8A -.2869 .5115 .4885 .175 Uiso calc R 1 . . H
C9 -.2569(4) .4005(9) .3864(6) .132(3) Uani d . 1 . . C
H9A -.3098 .3554 .3808 .158 Uiso calc R 1 . . H
C10 -.1886(3) .3778(6) .3320(4) .0958(17) Uani d . 1 . . C
H10A -.1962 .3157 .2891 .115 Uiso calc R 1 . . H

loop_
_atom_site_aniso_label
_atom_site_aniso_U_11
_atom_site_aniso_U_22
_atom_site_aniso_U_33
_atom_site_aniso_U_12
_atom_site_aniso_U_13
_atom_site_aniso_U_23
Mn .0523(5) .0738(6) .0534(5) .000 .0023(4) .000
S1 .0901(9) .0841(9) .0850(9) .0265(7) -.0246(7) -.0187(7)
S2 .176(2) .1547(19) .204(3) -.0605(17) -.100(2) .0895(19)
O1 .097(2) .084(2) .098(2) .022(2) -.021(2) -.0011(18)
O2 .175(4) .147(4) .095(3) .067(3) -.045(3) -.003(2)
O3 .097(3) .176(5) .169(4) .049(3) .002(3) -.049(4)
N1 .075(2) .069(2) .052(2) .009(2) .0043(19) .0042(17)
N2 .057(2) .094(3) .065(2) .012(2) .0139(18) .014(2)
C1 .086(3) .079(3) .073(3) -.008(3) -.014(3) -.006(3)
C2 .134(5) .082(4) .090(4) -.003(4) -.015(4) -.014(3)
C3 .224(9) .066(4) .097(5) .000(5) -.045(6) -.006(3)
C4 .171(6) .066(3) .074(3) .026(4) .013(4) -.009(3)
C5 .102(4) .059(2) .056(2) .026(3) .003(3) .015(2)
C6 .092(4) .066(3) .067(3) .036(3) .027(3) .024(2)
C7 .171(6) .081(4) .109(5) .048(5) .064(5) .018(3)
C8 .129(7) .110(5) .198(9) .033(5) .085(7) .058(6)
C9 .075(4) .124(5) .197(8) .016(4) .048(5) .080(6)
C10 .067(3) .119(4) .102(4) .012(3) .019(3) .032(3)

loop_
_atom_type_symbol
_atom_type_description
_atom_type_scat_dispersion_real
_atom_type_scat_dispersion_imag
_atom_type_scat_source
C C .0033 .0016 'International Tables Vol C Tables 4.2.6.8 and 6.1.1.4'
H H .0000 .0000 'International Tables Vol C Tables 4.2.6.8 and 6.1.1.4'
N N .0061 .0033 'International Tables Vol C Tables 4.2.6.8 and 6.1.1.4'
O O .0106 .0060 'International Tables Vol C Tables 4.2.6.8 and 6.1.1.4'
S S .1246 .1234 'International Tables Vol C Tables 4.2.6.8 and 6.1.1.4'
Mn Mn .3368 .7283 'International Tables Vol C Tables 4.2.6.8 and 6.1.1.4'

loop_
_geom_angle_atom_site_label_1
_geom_angle_atom_site_label_2
_geom_angle_atom_site_label_3
_geom_angle_site_symmetry_1
_geom_angle_site_symmetry_3
_geom_angle
O1 Mn O1 3 . 93.34(19)
O1 Mn N2 3 3 99.10(14)
O1 Mn N2 . 3 94.00(15)
O1 Mn N2 3 . 94.00(15)
O1 Mn N2 . . 99.10(14)
N2 Mn N2 3 . 160.9(2)
O1 Mn N1 3 . 166.11(14)
O1 Mn N1 . . 88.80(13)
N2 Mn N1 3 . 94.44(13)
N2 Mn N1 . . 72.11(14)
O1 Mn N1 3 3 88.80(13)
O1 Mn N1 . 3 166.11(14)
N2 Mn N1 3 3 72.11(14)
N2 Mn N1 . 3 94.44(13)
N1 Mn N1 . 3 92.42(18)
O3 S1 O2 . . 113.1(3)
O3 S1 O1 . . 114.0(3)
O2 S1 O1 . . 112.9(2)
O3 S1 S2 . . 108.0(2)
O2 S1 S2 . . 100.6(3)
O1 S1 S2 . . 107.14(17)
S2 S2 S1 3 . 102.78(17)
S1 O1 Mn . . 155.4(2)
C5 N1 C1 . . 117.9(4)
C5 N1 Mn . . 117.3(3)
C1 N1 Mn . . 124.8(3)
C6 N2 C10 . . 119.3(4)
C6 N2 Mn . . 118.0(3)
C10 N2 Mn . . 122.7(4)
N1 C1 C2 . . 123.7(5)
C3 C2 C1 . . 118.1(6)
C2 C3 C4 . . 120.1(6)
C3 C4 C5 . . 118.9(6)
N1 C5 C4 . . 121.3(5)
N1 C5 C6 . . 116.7(4)
C4 C5 C6 . . 122.0(5)
N2 C6 C7 . . 121.1(5)
N2 C6 C5 . . 115.9(4)
C7 C6 C5 . . 122.9(6)
C8 C7 C6 . . 119.9(7)
C7 C8 C9 . . 119.7(7)
C10 C9 C8 . . 117.1(7)
N2 C10 C9 . . 122.8(7)

loop_
_geom_bond_atom_site_label_1
_geom_bond_atom_site_label_2
_geom_bond_site_symmetry_2
_geom_bond_distance
_geom_bond_publ_flag
Mn O1 3 2.122(3) y
Mn O1 . 2.122(3) y
Mn N2 3 2.249(4) y
Mn N2 . 2.249(4) y
Mn N1 . 2.249(4) y
Mn N1 3 2.249(4) y
S1 O3 . 1.382(5) y
S1 O2 . 1.429(4) y
S1 O1 . 1.466(3) y
S1 S2 . 2.086(3) y
S2 S2 3 1.963(5) y
N1 C5 . 1.329(6) ?
N1 C1 . 1.344(6) ?
N2 C6 . 1.322(6) ?
N2 C10 . 1.350(6) ?
C1 C2 . 1.371(7) ?
C2 C3 . 1.350(9) ?
C3 C4 . 1.373(9) ?
C4 C5 . 1.398(7) ?
C5 C6 . 1.474(7) ?
C6 C7 . 1.384(7) ?
C7 C8 . 1.368(10) ?
C8 C9 . 1.393(11) ?
C9 C10 . 1.383(9) ?

loop_
_geom_hbond_atom_site_label_D
_geom_hbond_atom_site_label_H
_geom_hbond_atom_site_label_A
_geom_hbond_site_symmetry_A
_geom_hbond_distance_DH
_geom_hbond_distance_HA
_geom_hbond_distance_DA
_geom_hbond_angle_DHA
C1 H1A O3 8_665 .93 2.503(4) 3.24 136
C10 H10A O3 3_555 .93 2.694(5) 3.57 157
C4 H4A O2 5_566 .93 2.430(4) 3.26 148
C8 H8A O2 4_456 .93 2.353(5) 3.14 142
